data_1520780
loop_
_publ_author_name
'Andersson, S.'
'Jahnberg, L.'

_publ_section_title
;
 Crystal structure studies on the homologous series Tin O2n-1 Vn O2n-1
 Tin-2 Cr2 O2n-1
;
_journal_name_full 'Arkiv foer Kemi'
_journal_page_first 413
_journal_page_last 426
_journal_volume 21
_journal_year 1963
_chemical_formula_sum 'O11 Ti6'
_chemical_name_systematic 'Ti6 O11'
_space_group_IT_number 2
_symmetry_space_group_name_Hall '-P 1'
_symmetry_space_group_name_H-M 'P -1'
_cell_angle_alpha 98.5
_cell_angle_beta 120.8
_cell_angle_gamma 108.5
_cell_formula_units_Z 4
_cell_length_a 5.56
_cell_length_b 7.14
_cell_length_c 24.04
_cell_volume 718.779
_citation_journal_id_ASTM ARKEAD
_cod_data_source_file Andersson_ARKEAD_1963_1382.cif
_cod_data_source_block O11Ti6
_cod_original_cell_volume 718.7791
_cod_database_code 1520780

loop_
_symmetry_equiv_pos_as_xyz
x,y,z
-x,-y,-z

loop_
_atom_site_label
_atom_site_type_symbol
_atom_site_fract_x
_atom_site_fract_y
_atom_site_fract_z
_atom_site_occupancy
_atom_site_U_iso_or_equiv
O5 O 0.76 0.74 0.109 1 0.0
O6 O 0.29 0.71 0.129 1 0.0
O14 O 0.604 0.396 0.301 1 0.0
O20 O 0.018 0.482 0.447 1 0.0
O17 O 0.71 0.79 0.371 1 0.0
O1 O 0.123 0.377 0.018 1 0.0
Ti5 Ti 0.591 0.409 0.227 1 0.0
O9 O 0.396 0.104 0.199 1 0.0
O12 O 0.786 0.714 0.255 1 0.0
O16 O 0.381 0.119 0.356 1 0.0
Ti1 Ti 0.318 0.182 0.045 1 0.0
Ti4 Ti 0.955 0.545 0.136 1 0.0
O4 O 0.513 0.987 0.073 1 0.0
Ti6 Ti 0.591 0.909 0.227 1 0.0
O15 O 0.851 0.149 0.336 1 0.0
O11 O 0.214 0.786 0.245 1 0.0
O7 O 0.619 0.381 0.144 1 0.0
O13 O 0.073 0.427 0.28 1 0.0
O2 O 0.654 0.346 0.038 1 0.0
Ti9 Ti 0.045 0.455 0.364 1 0.0
Ti7 Ti 0.409 0.091 0.273 1 0.0
O22 O 0.877 0.123 0.482 1 0.0
Ti12 Ti 0.682 0.818 0.455 1 0.0
O18 O 0.24 0.76 0.391 1 0.0
Ti11 Ti 0.682 0.318 0.455 1 0.0
O21 O 0.346 0.154 0.462 1 0.0
Ti8 Ti 0.409 0.591 0.273 1 0.0
Ti3 Ti 0.955 0.045 0.136 1 0.0
Ti10 Ti 0.045 0.955 0.364 1 0.0
O8 O 0.149 0.351 0.164 1 0.0
O3 O 0.982 0.018 0.053 1 0.0
O19 O 0.487 0.513 0.427 1 0.0
Ti2 Ti 0.318 0.682 0.045 1 0.0
O10 O 0.927 0.073 0.22 1 0.0
